data_4321067
loop_
_publ_author_name
'Ulrich Kortz'
'Samih Isber'
'Michael H. Dickman'
'Didier Ravot'

_publ_contact_author_address
; 
Department of Chemistry
American University of Beirut
Bliss street, POB 11-0236
Beirut, LEBANON
;
_publ_contact_author_email
;
ulrich.kortz@aub.edu.lb
;
_publ_contact_author_fax
;
+961 1 744 461
;
_publ_contact_author_name
;
Ulrich KORTZ
;
_publ_contact_author_phone
;
+961 3 776 439
;
_publ_section_title
;
 Sandwich-Type Silicotungstates: Structure and Magnetic Properties of the
 Dimeric Polyoxoanions [{SiM2W9O34(H2O)}2]12- (M = Mn2+, Cu2+, Zn2+)
;
_journal_name_full 'Inorganic Chemistry'
_journal_page_first 2915
_journal_page_last 2922
_journal_paper_doi 10.1021/ic000078g
_journal_volume 39
_journal_year 2000
_chemical_formula_sum 'Cu4 K3 Na5 O96 Si2 W18'
_chemical_formula_weight 5387.9
_chemical_name_systematic
; 
 ? 
;
_space_group_IT_number 2
_symmetry_cell_setting triclinic
_symmetry_space_group_name_Hall '-P 1'
_symmetry_space_group_name_H-M 'P -1'
_atom_sites_solution_hydrogens geom
_atom_sites_solution_primary direct
_atom_sites_solution_secondary difmap
_audit_creation_method SHELXL-97
_cell_angle_alpha 80.456(2)
_cell_angle_beta 76.383(2)
_cell_angle_gamma 76.968(2)
_cell_formula_units_Z 1
_cell_length_a 11.4271(12)
_cell_length_b 12.5956(13)
_cell_length_c 15.3223(16)
_cell_measurement_reflns_used 8192
_cell_measurement_temperature 203(2)
_cell_measurement_theta_max 28.46
_cell_measurement_theta_min 1.38
_cell_volume 2073.3(4)
_computing_cell_refinement 'Bruker SMART'
_computing_data_collection 'Bruker SMART'
_computing_data_reduction 'Bruker SHELXTL'
_computing_molecular_graphics 'Bruker SHELXTL'
_computing_publication_material 'Bruker SHELXTL'
_computing_structure_refinement 'SHELXL-97 (Sheldrick, 1997)'
_computing_structure_solution 'SHELXS-97 (Sheldrick, 1990)'
_diffrn_ambient_temperature 203(2)
_diffrn_measured_fraction_theta_full 0.949
_diffrn_measured_fraction_theta_max 0.949
_diffrn_measurement_device_type 'CCD area detector'
_diffrn_measurement_method 'omega scans'
_diffrn_radiation_monochromator graphite
_diffrn_radiation_source 'normal-focus sealed tube'
_diffrn_radiation_type MoK\a
_diffrn_radiation_wavelength 0.71073
_diffrn_reflns_av_R_equivalents 0.0867
_diffrn_reflns_av_sigmaI/netI 0.1071
_diffrn_reflns_limit_h_max 14
_diffrn_reflns_limit_h_min -14
_diffrn_reflns_limit_k_max 16
_diffrn_reflns_limit_k_min -16
_diffrn_reflns_limit_l_max 20
_diffrn_reflns_limit_l_min -19
_diffrn_reflns_number 23973
_diffrn_reflns_theta_full 28.46
_diffrn_reflns_theta_max 28.46
_diffrn_reflns_theta_min 1.38
_diffrn_standards_decay_% 0
_exptl_absorpt_coefficient_mu 26.189
_exptl_absorpt_correction_T_max 0.356
_exptl_absorpt_correction_T_min 0.164
_exptl_absorpt_correction_type none
_exptl_absorpt_process_details 'Blessing, 1995'
_exptl_crystal_colour green
_exptl_crystal_density_diffrn 4.315
_exptl_crystal_density_method 'not measured'
_exptl_crystal_description column
_exptl_crystal_F_000 2356
_exptl_crystal_size_max 0.38
_exptl_crystal_size_mid 0.10
_exptl_crystal_size_min 0.06
_refine_diff_density_max 3.956
_refine_diff_density_min -4.246
_refine_diff_density_rms 0.645
_refine_ls_extinction_method none
_refine_ls_goodness_of_fit_ref 1.045
_refine_ls_hydrogen_treatment mixed
_refine_ls_matrix_type full
_refine_ls_number_parameters 370
_refine_ls_number_reflns 9942
_refine_ls_number_restraints 0
_refine_ls_restrained_S_all 1.045
_refine_ls_R_factor_all 0.0931
_refine_ls_R_factor_gt 0.0567
_refine_ls_shift/su_max 0.000
_refine_ls_shift/su_mean 0.000
_refine_ls_structure_factor_coef Fsqd
_refine_ls_weighting_details 'calc w=1/[\s^2^(Fo^2^)+(0.0679P)^2^+0.0000P] where P=(Fo^2^+2Fc^2^)/3'
_refine_ls_weighting_scheme calc
_refine_ls_wR_factor_gt 0.1287
_refine_ls_wR_factor_ref 0.1510
_reflns_number_gt 6982
_reflns_number_total 9942
_reflns_threshold_expression >2sigma(I)
_cod_data_source_file ic000078g_3.cif
_cod_data_source_block K3Na5[{SiCu2W9O34(H2O)}2]*26H2O
_cod_depositor_comments
;
The following automatic conversions were performed:

'_symmetry_cell_setting' value 'Triclinic' changed to 'triclinic'
according to the built-in table from CIF Core dictionary named
'cif_core.dic' version 2.4.1 from 2010-06-29.

Automatic conversion script
Id: cif_fix_values 1646 2011-03-28 12:23:43Z adriana 
;
_cod_database_code 4321067

loop_
_symmetry_equiv_pos_as_xyz
'x, y, z'
'-x, -y, -z'

loop_
_atom_site_label
_atom_site_type_symbol
_atom_site_fract_x
_atom_site_fract_y
_atom_site_fract_z
_atom_site_U_iso_or_equiv
_atom_site_adp_type
_atom_site_occupancy
_atom_site_symmetry_multiplicity
_atom_site_calc_flag
_atom_site_refinement_flags
_atom_site_disorder_assembly
_atom_site_disorder_group
W1 W 0.21327(6) 0.51304(5) 0.41059(5) 0.01663(16) Uani 1 1 d . . .
W2 W 0.10223(6) 0.75941(5) 0.25822(5) 0.01594(16) Uani 1 1 d . . .
W3 W 0.39878(6) 0.73312(5) 0.32961(5) 0.01624(16) Uani 1 1 d . . .
W4 W 0.19924(6) 0.34378(5) 0.26276(5) 0.01627(16) Uani 1 1 d . . .
W5 W 0.09259(5) 0.58724(5) 0.11002(5) 0.01481(15) Uani 1 1 d . . .
W6 W 0.24630(5) 0.79261(5) 0.03720(5) 0.01512(16) Uani 1 1 d . . .
W7 W 0.53640(5) 0.77111(5) 0.10782(5) 0.01491(15) Uani 1 1 d . . .
W8 W 0.64209(5) 0.54447(5) 0.23984(5) 0.01517(16) Uani 1 1 d . . .
W9 W 0.46284(6) 0.32457(5) 0.32763(5) 0.01691(16) Uani 1 1 d . . .
Cu1 Cu 0.47242(16) 0.29780(16) 0.10085(14) 0.0158(4) Uani 1 1 d . . .
Cu2 Cu 0.38223(16) 0.50861(15) -0.02804(14) 0.0144(4) Uani 1 1 d . . .
K1 K 0.5000 0.5000 0.5000 0.0308(14) Uani 1 2 d S . .
K2 K -0.0850(4) 0.3583(4) 0.1338(4) 0.0401(11) Uani 1 1 d . . .
Na1 Na 0.0687(6) 0.4432(6) 0.6654(5) 0.0275(17) Uani 1 1 d . . .
Na2 Na 0.8155(6) 0.8977(6) -0.0113(6) 0.0324(18) Uani 1 1 d . . .
Na3 Na -0.0251(19) 0.1455(18) 0.4063(19) 0.086(9) Uani 0.50 1 d P . .
Si Si 0.3676(3) 0.5567(3) 0.1762(3) 0.0103(8) Uiso 1 1 d . . .
O1SI O 0.3261(9) 0.4661(8) 0.2611(8) 0.014(2) Uiso 1 1 d . . .
O2SI O 0.2442(9) 0.6434(9) 0.1547(8) 0.018(2) Uiso 1 1 d . . .
O3SI O 0.4549(9) 0.6256(9) 0.2057(8) 0.020(2) Uiso 1 1 d . . .
O4SI O 0.4418(9) 0.4954(9) 0.0862(8) 0.018(2) Uiso 1 1 d . . .
O12 O 0.1151(9) 0.6297(8) 0.3477(8) 0.015(2) Uiso 1 1 d . . .
O13 O 0.3241(9) 0.6124(8) 0.3930(8) 0.016(2) Uiso 1 1 d . . .
O14 O 0.1326(10) 0.4146(9) 0.3788(8) 0.021(3) Uiso 1 1 d . . .
O19 O 0.3450(9) 0.3982(9) 0.4312(8) 0.017(2) Uiso 1 1 d . . .
O1CW O 0.4898(11) 0.1023(10) 0.1252(9) 0.030(3) Uiso 1 1 d . . .
O1T O 0.1404(10) 0.5253(9) 0.5189(9) 0.022(3) Uiso 1 1 d . . .
O23 O 0.2435(9) 0.7834(9) 0.2909(8) 0.020(2) Uiso 1 1 d . . .
O25 O 0.0107(9) 0.6868(9) 0.2053(8) 0.017(2) Uiso 1 1 d . . .
O26 O 0.1323(9) 0.8498(8) 0.1514(8) 0.016(2) Uiso 1 1 d . . .
O2T O -0.0129(10) 0.8465(9) 0.3204(9) 0.022(3) Uiso 1 1 d . . .
O37 O 0.4670(9) 0.8230(8) 0.2303(8) 0.016(2) Uiso 1 1 d . . .
O38 O 0.5561(9) 0.6429(9) 0.3367(8) 0.019(2) Uiso 1 1 d . . .
O3T O 0.3780(10) 0.8094(9) 0.4172(9) 0.026(3) Uiso 1 1 d . . .
O45 O 0.1002(9) 0.4719(9) 0.2093(8) 0.018(2) Uiso 1 1 d . . .
O49 O 0.3193(10) 0.2623(9) 0.3308(8) 0.020(3) Uiso 1 1 d . . .
O4C1 O 0.2991(9) 0.3109(9) 0.1580(8) 0.018(2) Uiso 1 1 d . . .
O4T O 0.0984(10) 0.2542(9) 0.2842(9) 0.025(3) Uiso 1 1 d . . .
O56 O 0.1137(10) 0.7257(9) 0.0331(8) 0.021(3) Uiso 1 1 d . . .
O5C2 O 0.2128(10) 0.5129(9) 0.0342(8) 0.022(3) Uiso 1 1 d . . .
O5T O -0.0393(9) 0.5706(8) 0.0796(8) 0.017(2) Uiso 1 1 d . . .
O67 O 0.3705(9) 0.8212(9) 0.0907(8) 0.017(2) Uiso 1 1 d . . .
O6CU O 0.3584(9) 0.7037(8) -0.0342(8) 0.017(2) Uiso 1 1 d . . .
O6T O 0.2166(9) 0.9154(9) -0.0339(8) 0.019(2) Uiso 1 1 d . . .
O78 O 0.6662(9) 0.6833(9) 0.1666(8) 0.019(2) Uiso 1 1 d . . .
O7CU O 0.5724(9) 0.6893(8) 0.0185(8) 0.015(2) Uiso 1 1 d . . .
O7T O 0.6026(10) 0.8833(9) 0.0590(9) 0.023(3) Uiso 1 1 d . . .
O89 O 0.5561(9) 0.4379(9) 0.3178(8) 0.017(2) Uiso 1 1 d . . .
O8C2 O 0.6685(9) 0.4753(8) 0.1437(8) 0.016(2) Uiso 1 1 d . . .
O8T O 0.7828(10) 0.5072(9) 0.2735(9) 0.025(3) Uiso 1 1 d . . .
O9C1 O 0.5262(9) 0.2916(9) 0.2135(8) 0.018(2) Uiso 1 1 d . . .
O9T O 0.5429(10) 0.2199(9) 0.3924(9) 0.025(3) Uiso 1 1 d . . .
O1W O 0.2469(13) 0.2972(12) 0.6128(11) 0.043(4) Uiso 1 1 d . . .
O2W O 0.8487(10) 0.7180(9) -0.0447(9) 0.024(3) Uiso 1 1 d . . .
O3W O 0.7386(11) 0.9623(10) -0.1518(10) 0.031(3) Uiso 1 1 d . . .
O4W O 0.8200(11) 0.8360(10) 0.1451(10) 0.031(3) Uiso 1 1 d . . .
O5W O 1.0019(12) 0.9442(11) -0.1038(11) 0.040(3) Uiso 1 1 d . . .
O6W O 0.025(3) 0.073(3) 0.276(3) 0.058(9) Uiso 0.50 1 d P . .
O7W O -0.223(2) 0.207(2) 0.2205(18) 0.028(6) Uiso 0.50 1 d P . .
O8W O 0.411(2) 0.934(2) 0.498(2) 0.040(7) Uiso 0.50 1 d P . .
O9W O 0.792(2) 0.285(2) 0.401(2) 0.033(6) Uiso 0.50 1 d P . .
O10W O 0.074(3) 0.234(3) 0.499(2) 0.054(9) Uiso 0.50 1 d P . .
O11W O -0.216(3) 0.880(2) 0.400(2) 0.049(8) Uiso 0.50 1 d P . .
O12W O 0.144(4) 0.003(4) 0.359(4) 0.104(16) Uiso 0.50 1 d P . .
O13W O -0.284(4) 1.010(4) 0.257(3) 0.088(14) Uiso 0.50 1 d P . .
O14W O -0.534(3) 1.017(3) 0.305(3) 0.061(9) Uiso 0.50 1 d P . .
O15W O 0.375(3) 1.037(3) 0.347(3) 0.055(9) Uiso 0.50 1 d P . .
O16W O 0.281(3) 1.073(3) 0.435(3) 0.068(10) Uiso 0.50 1 d P . .
O17W O -0.152(4) 0.061(3) 0.345(3) 0.082(12) Uiso 0.50 1 d P . .
O18W O 0.594(5) 0.920(5) 0.428(4) 0.13(2) Uiso 0.50 1 d P . .
O19W O -0.018(3) 0.261(3) 0.477(3) 0.061(10) Uiso 0.50 1 d P . .
O20W O -0.348(5) 1.000(5) 0.229(4) 0.13(2) Uiso 0.50 1 d P . .
O21W O 0.112(5) -0.040(5) 0.427(4) 0.125(19) Uiso 0.50 1 d P . .

loop_
_atom_site_aniso_label
_atom_site_aniso_U_11
_atom_site_aniso_U_22
_atom_site_aniso_U_33
_atom_site_aniso_U_23
_atom_site_aniso_U_13
_atom_site_aniso_U_12
W1 0.0146(3) 0.0231(3) 0.0121(4) 0.0035(3) -0.0047(3) -0.0057(3)
W2 0.0133(3) 0.0201(3) 0.0145(4) 0.0010(3) -0.0056(3) -0.0028(2)
W3 0.0143(3) 0.0213(3) 0.0143(4) -0.0001(3) -0.0057(3) -0.0045(2)
W4 0.0149(3) 0.0205(3) 0.0138(4) 0.0045(3) -0.0052(3) -0.0067(2)
W5 0.0120(3) 0.0195(3) 0.0134(4) 0.0024(3) -0.0058(3) -0.0041(2)
W6 0.0132(3) 0.0166(3) 0.0155(4) 0.0033(3) -0.0062(3) -0.0031(2)
W7 0.0141(3) 0.0168(3) 0.0146(4) 0.0030(3) -0.0058(3) -0.0050(2)
W8 0.0129(3) 0.0200(3) 0.0136(4) 0.0026(3) -0.0072(3) -0.0040(2)
W9 0.0166(3) 0.0193(3) 0.0150(4) 0.0044(3) -0.0072(3) -0.0044(2)
Cu1 0.0151(9) 0.0198(10) 0.0130(12) 0.0036(8) -0.0054(8) -0.0053(8)
Cu2 0.0122(8) 0.0190(10) 0.0126(12) 0.0030(8) -0.0062(8) -0.0040(7)
K1 0.034(3) 0.038(3) 0.026(4) 0.009(3) -0.014(3) -0.020(3)
K2 0.033(2) 0.041(3) 0.047(3) -0.010(2) -0.007(2) -0.0056(19)
Na1 0.029(4) 0.033(4) 0.021(5) -0.001(3) 0.003(3) -0.016(3)
Na2 0.024(3) 0.035(4) 0.039(5) 0.003(4) -0.010(3) -0.010(3)
Na3 0.060(13) 0.064(14) 0.11(2) 0.020(14) 0.013(13) -0.022(11)

loop_
_atom_type_symbol
_atom_type_description
_atom_type_scat_dispersion_real
_atom_type_scat_dispersion_imag
_atom_type_scat_source
O O 0.0106 0.0060 'International Tables Vol C Tables 4.2.6.8 and 6.1.1.4'
Na Na 0.0362 0.0249 'International Tables Vol C Tables 4.2.6.8 and 6.1.1.4'
Si Si 0.0817 0.0704 'International Tables Vol C Tables 4.2.6.8 and 6.1.1.4'
K K 0.2009 0.2494 'International Tables Vol C Tables 4.2.6.8 and 6.1.1.4'
Cu Cu 0.3201 1.2651 'International Tables Vol C Tables 4.2.6.8 and 6.1.1.4'
W W -0.8490 6.8722 'International Tables Vol C Tables 4.2.6.8 and 6.1.1.4'

loop_
_geom_angle_atom_site_label_1
_geom_angle_atom_site_label_2
_geom_angle_atom_site_label_3
_geom_angle
_geom_angle_site_symmetry_1
_geom_angle_site_symmetry_3
_geom_angle_publ_flag
O1T W1 O19 98.9(5) . . ?
O1T W1 O14 101.8(5) . . ?
O19 W1 O14 90.9(5) . . ?
O1T W1 O12 101.2(5) . . ?
O19 W1 O12 159.7(5) . . ?
O14 W1 O12 88.3(5) . . ?
O1T W1 O13 100.9(5) . . ?
O19 W1 O13 87.6(4) . . ?
O14 W1 O13 157.2(5) . . ?
O12 W1 O13 85.3(4) . . ?
O1T W1 O1SI 171.5(4) . . ?
O19 W1 O1SI 74.2(4) . . ?
O14 W1 O1SI 73.8(4) . . ?
O12 W1 O1SI 86.1(4) . . ?
O13 W1 O1SI 84.0(4) . . ?
O1T W1 Na1 92.8(4) . 2_566 ?
O19 W1 Na1 139.4(3) . 2_566 ?
O14 W1 Na1 48.6(3) . 2_566 ?
O12 W1 Na1 42.8(3) . 2_566 ?
O13 W1 Na1 128.1(3) . 2_566 ?
O1SI W1 Na1 89.6(3) . 2_566 ?
O1T W1 K1 84.0(4) . . ?
O19 W1 K1 47.1(3) . . ?
O14 W1 K1 137.8(3) . . ?
O12 W1 K1 132.0(3) . . ?
O13 W1 K1 47.3(3) . . ?
O1SI W1 K1 94.5(2) . . ?
Na1 W1 K1 173.30(12) 2_566 . ?
O2T W2 O26 100.0(5) . . ?
O2T W2 O23 101.7(5) . . ?
O26 W2 O23 90.8(5) . . ?
O2T W2 O25 101.6(5) . . ?
O26 W2 O25 89.7(5) . . ?
O23 W2 O25 156.2(5) . . ?
O2T W2 O12 99.6(5) . . ?
O26 W2 O12 160.4(4) . . ?
O23 W2 O12 85.1(5) . . ?
O25 W2 O12 86.5(5) . . ?
O2T W2 O2SI 171.4(5) . . ?
O26 W2 O2SI 75.1(4) . . ?
O23 W2 O2SI 85.6(4) . . ?
O25 W2 O2SI 71.6(4) . . ?
O12 W2 O2SI 85.5(4) . . ?
O2T W2 Na1 88.4(4) . 2_566 ?
O26 W2 Na1 134.3(4) . 2_566 ?
O23 W2 Na1 131.6(4) . 2_566 ?
O25 W2 Na1 44.8(4) . 2_566 ?
O12 W2 Na1 46.5(3) . 2_566 ?
O2SI W2 Na1 90.1(3) . 2_566 ?
O3T W3 O37 102.4(5) . . ?
O3T W3 O38 100.4(5) . . ?
O37 W3 O38 91.7(5) . . ?
O3T W3 O13 99.9(5) . . ?
O37 W3 O13 157.2(5) . . ?
O38 W3 O13 88.7(4) . . ?
O3T W3 O23 101.5(5) . . ?
O37 W3 O23 87.6(5) . . ?
O38 W3 O23 157.6(5) . . ?
O13 W3 O23 83.4(5) . . ?
O3T W3 O3SI 172.8(4) . . ?
O37 W3 O3SI 74.6(4) . . ?
O38 W3 O3SI 73.3(4) . . ?
O13 W3 O3SI 83.8(4) . . ?
O23 W3 O3SI 85.0(4) . . ?
O3T W3 K1 82.9(4) . . ?
O37 W3 K1 139.4(3) . . ?
O38 W3 K1 48.1(3) . . ?
O13 W3 K1 48.4(3) . . ?
O23 W3 K1 131.3(3) . . ?
O3SI W3 K1 95.1(3) . . ?
O4T W4 O4C1 104.2(5) . . ?
O4T W4 O49 100.2(5) . . ?
O4C1 W4 O49 91.9(5) . . ?
O4T W4 O45 99.3(5) . . ?
O4C1 W4 O45 94.8(5) . . ?
O49 W4 O45 157.1(5) . . ?
O4T W4 O14 96.7(5) . . ?
O4C1 W4 O14 158.9(5) . . ?
O49 W4 O14 81.4(5) . . ?
O45 W4 O14 84.6(5) . . ?
O4T W4 O1SI 169.9(5) . . ?
O4C1 W4 O1SI 85.1(4) . . ?
O49 W4 O1SI 75.3(4) . . ?
O45 W4 O1SI 83.5(4) . . ?
O14 W4 O1SI 73.9(4) . . ?
O4T W4 Na1 86.8(4) . 2_566 ?
O4C1 W4 Na1 136.1(4) . 2_566 ?
O49 W4 Na1 128.4(4) . 2_566 ?
O45 W4 Na1 41.3(4) . 2_566 ?
O14 W4 Na1 47.0(3) . 2_566 ?
O1SI W4 Na1 89.0(3) . 2_566 ?
O4T W4 K2 52.8(4) . . ?
O4C1 W4 K2 85.9(4) . . ?
O49 W4 K2 151.0(3) . . ?
O45 W4 K2 51.6(3) . . ?
O14 W4 K2 109.5(3) . . ?
O1SI W4 K2 133.1(3) . . ?
Na1 W4 K2 67.09(14) 2_566 . ?
O5T W5 O5C2 103.2(5) . . ?
O5T W5 O45 99.2(5) . . ?
O5C2 W5 O45 94.1(5) . . ?
O5T W5 O56 98.2(5) . . ?
O5C2 W5 O56 90.7(5) . . ?
O45 W5 O56 160.4(5) . . ?
O5T W5 O25 97.9(5) . . ?
O5C2 W5 O25 158.7(5) . . ?
O45 W5 O25 85.4(5) . . ?
O56 W5 O25 83.3(5) . . ?
O5T W5 O2SI 168.6(4) . . ?
O5C2 W5 O2SI 86.0(5) . . ?
O45 W5 O2SI 86.6(4) . . ?
O56 W5 O2SI 74.7(4) . . ?
O25 W5 O2SI 72.7(4) . . ?
O5T W5 Na1 86.6(4) . 2_566 ?
O5C2 W5 Na1 139.8(4) . 2_566 ?
O45 W5 Na1 45.7(3) . 2_566 ?
O56 W5 Na1 126.9(4) . 2_566 ?
O25 W5 Na1 43.9(3) . 2_566 ?
O2SI W5 Na1 90.6(3) . 2_566 ?
O5T W5 K2 63.2(4) . 2_565 ?
O5C2 W5 K2 62.1(4) . 2_565 ?
O45 W5 K2 142.9(4) . 2_565 ?
O56 W5 K2 55.0(4) . 2_565 ?
O25 W5 K2 127.3(3) . 2_565 ?
O2SI W5 K2 117.1(3) . 2_565 ?
Na1 W5 K2 148.43(13) 2_566 2_565 ?
O5T W5 K2 42.8(4) . . ?
O5C2 W5 K2 88.3(4) . . ?
O45 W5 K2 60.2(3) . . ?
O56 W5 K2 139.0(3) . . ?
O25 W5 K2 109.5(3) . . ?
O2SI W5 K2 145.9(3) . . ?
Na1 W5 K2 72.52(14) 2_566 . ?
K2 W5 K2 89.26(11) 2_565 . ?
O6T W6 O6CU 104.1(5) . . ?
O6T W6 O56 101.3(5) . . ?
O6CU W6 O56 94.3(5) . . ?
O6T W6 O67 100.9(5) . . ?
O6CU W6 O67 91.2(5) . . ?
O56 W6 O67 155.1(5) . . ?
O6T W6 O26 95.5(5) . . ?
O6CU W6 O26 160.2(5) . . ?
O56 W6 O26 84.1(5) . . ?
O67 W6 O26 82.6(4) . . ?
O6T W6 O2SI 167.0(4) . . ?
O6CU W6 O2SI 88.3(4) . . ?
O56 W6 O2SI 73.6(4) . . ?
O67 W6 O2SI 82.3(4) . . ?
O26 W6 O2SI 72.3(4) . . ?
O7T W7 O7CU 102.7(5) . . ?
O7T W7 O67 102.0(5) . . ?
O7CU W7 O67 91.4(5) . . ?
O7T W7 O78 100.0(5) . . ?
O7CU W7 O78 93.7(5) . . ?
O67 W7 O78 155.7(5) . . ?
O7T W7 O37 96.4(5) . . ?
O7CU W7 O37 160.8(4) . . ?
O67 W7 O37 83.9(5) . . ?
O78 W7 O37 83.4(5) . . ?
O7T W7 O3SI 167.0(5) . . ?
O7CU W7 O3SI 88.6(4) . . ?
O67 W7 O3SI 83.9(4) . . ?
O78 W7 O3SI 72.5(4) . . ?
O37 W7 O3SI 72.5(4) . . ?
O8T W8 O8C2 103.0(5) . . ?
O8T W8 O89 100.2(5) . . ?
O8C2 W8 O89 93.4(5) . . ?
O8T W8 O78 98.6(5) . . ?
O8C2 W8 O78 92.7(5) . . ?
O89 W8 O78 158.4(4) . . ?
O8T W8 O38 96.7(5) . . ?
O8C2 W8 O38 160.3(4) . . ?
O89 W8 O38 84.2(5) . . ?
O78 W8 O38 83.1(5) . . ?
O8T W8 O3SI 168.8(5) . . ?
O8C2 W8 O3SI 86.4(4) . . ?
O89 W8 O3SI 85.2(4) . . ?
O78 W8 O3SI 74.5(4) . . ?
O38 W8 O3SI 73.9(4) . . ?
O8T W8 K2 53.7(4) . 1_655 ?
O8C2 W8 K2 49.4(3) . 1_655 ?
O89 W8 K2 99.2(3) . 1_655 ?
O78 W8 K2 100.4(3) . 1_655 ?
O38 W8 K2 150.4(3) . 1_655 ?
O3SI W8 K2 135.6(3) . 1_655 ?
O8T W8 K1 84.7(4) . . ?
O8C2 W8 K1 138.3(3) . . ?
O89 W8 K1 45.0(3) . . ?
O78 W8 K1 127.1(3) . . ?
O38 W8 K1 44.3(3) . . ?
O3SI W8 K1 92.4(3) . . ?
K2 W8 K1 121.87(8) 1_655 . ?
O9T W9 O9C1 103.3(5) . . ?
O9T W9 O89 100.2(5) . . ?
O9C1 W9 O89 94.8(5) . . ?
O9T W9 O49 100.3(5) . . ?
O9C1 W9 O49 90.2(5) . . ?
O89 W9 O49 157.2(4) . . ?
O9T W9 O19 97.4(5) . . ?
O9C1 W9 O19 158.6(5) . . ?
O89 W9 O19 86.5(4) . . ?
O49 W9 O19 80.9(5) . . ?
O9T W9 O1SI 170.2(5) . . ?
O9C1 W9 O1SI 85.0(4) . . ?
O89 W9 O1SI 84.0(4) . . ?
O49 W9 O1SI 74.2(4) . . ?
O19 W9 O1SI 73.9(4) . . ?
O9T W9 K1 82.5(4) . . ?
O9C1 W9 K1 141.4(3) . . ?
O89 W9 K1 47.0(4) . . ?
O49 W9 K1 126.8(3) . . ?
O19 W9 K1 46.5(3) . . ?
O1SI W9 K1 94.3(3) . . ?
O9C1 Cu1 O4C1 94.6(5) . . ?
O9C1 Cu1 O6CU 89.5(5) . 2_665 ?
O4C1 Cu1 O6CU 174.3(5) . 2_665 ?
O9C1 Cu1 O7CU 175.6(4) . 2_665 ?
O4C1 Cu1 O7CU 89.0(5) . 2_665 ?
O6CU Cu1 O7CU 86.8(5) 2_665 2_665 ?
O9C1 Cu1 O1CW 89.5(5) . . ?
O4C1 Cu1 O1CW 88.1(4) . . ?
O6CU Cu1 O1CW 95.9(4) 2_665 . ?
O7CU Cu1 O1CW 93.2(4) 2_665 . ?
O9C1 Cu1 O4SI 88.8(4) . . ?
O4C1 Cu1 O4SI 87.9(4) . . ?
O6CU Cu1 O4SI 88.1(4) 2_665 . ?
O7CU Cu1 O4SI 88.7(4) 2_665 . ?
O1CW Cu1 O4SI 175.6(4) . . ?
O5C2 Cu2 O8C2 89.4(5) . 2_665 ?
O5C2 Cu2 O4SI 177.2(5) . 2_665 ?
O8C2 Cu2 O4SI 93.4(5) 2_665 2_665 ?
O5C2 Cu2 O4SI 93.5(5) . . ?
O8C2 Cu2 O4SI 176.9(4) 2_665 . ?
O4SI Cu2 O4SI 83.8(5) 2_665 . ?
O5C2 Cu2 O6CU 91.7(4) . . ?
O8C2 Cu2 O6CU 91.3(4) 2_665 . ?
O4SI Cu2 O6CU 87.9(4) 2_665 . ?
O4SI Cu2 O6CU 87.4(4) . . ?
O5C2 Cu2 O7CU 93.0(4) . 2_665 ?
O8C2 Cu2 O7CU 92.6(4) 2_665 2_665 ?
O4SI Cu2 O7CU 87.3(4) 2_665 2_665 ?
O4SI Cu2 O7CU 88.4(4) . 2_665 ?
O6CU Cu2 O7CU 173.9(4) . 2_665 ?
O5C2 Cu2 Cu2 135.3(4) . 2_665 ?
O8C2 Cu2 Cu2 135.3(3) 2_665 2_665 ?
O4SI Cu2 Cu2 41.9(3) 2_665 2_665 ?
O4SI Cu2 Cu2 41.9(3) . 2_665 ?
O6CU Cu2 Cu2 86.8(3) . 2_665 ?
O7CU Cu2 Cu2 87.1(3) 2_665 2_665 ?
O5C2 Cu2 K2 54.0(4) . 2_565 ?
O8C2 Cu2 K2 41.3(3) 2_665 2_565 ?
O4SI Cu2 K2 128.4(4) 2_665 2_565 ?
O4SI Cu2 K2 140.6(3) . 2_565 ?
O6CU Cu2 K2 73.7(3) . 2_565 ?
O7CU Cu2 K2 112.3(3) 2_665 2_565 ?
Cu2 Cu2 K2 159.33(12) 2_665 2_565 ?
O38 K1 O38 180.0(4) . 2_666 ?
O38 K1 O13 55.8(3) . . ?
O38 K1 O13 124.2(3) 2_666 . ?
O38 K1 O13 124.2(3) . 2_666 ?
O38 K1 O13 55.8(3) 2_666 2_666 ?
O13 K1 O13 180.000(1) . 2_666 ?
O38 K1 O19 94.3(3) . . ?
O38 K1 O19 85.7(3) 2_666 . ?
O13 K1 O19 54.6(3) . . ?
O13 K1 O19 125.4(3) 2_666 . ?
O38 K1 O19 85.7(3) . 2_666 ?
O38 K1 O19 94.3(3) 2_666 2_666 ?
O13 K1 O19 125.4(3) . 2_666 ?
O13 K1 O19 54.6(3) 2_666 2_666 ?
O19 K1 O19 180.0(3) . 2_666 ?
O38 K1 O89 54.5(3) . . ?
O38 K1 O89 125.5(3) 2_666 . ?
O13 K1 O89 66.2(3) . . ?
O13 K1 O89 113.8(3) 2_666 . ?
O19 K1 O89 56.0(3) . . ?
O19 K1 O89 124.0(3) 2_666 . ?
O38 K1 O89 125.5(3) . 2_666 ?
O38 K1 O89 54.5(3) 2_666 2_666 ?
O13 K1 O89 113.8(3) . 2_666 ?
O13 K1 O89 66.2(3) 2_666 2_666 ?
O19 K1 O89 124.0(3) . 2_666 ?
O19 K1 O89 56.0(3) 2_666 2_666 ?
O89 K1 O89 180.000(1) . 2_666 ?
O38 K1 W3 29.9(2) . . ?
O38 K1 W3 150.1(2) 2_666 . ?
O13 K1 W3 30.1(2) . . ?
O13 K1 W3 149.9(2) 2_666 . ?
O19 K1 W3 81.4(2) . . ?
O19 K1 W3 98.6(2) 2_666 . ?
O89 K1 W3 67.3(2) . . ?
O89 K1 W3 112.7(2) 2_666 . ?
O38 K1 W3 150.1(2) . 2_666 ?
O38 K1 W3 29.9(2) 2_666 2_666 ?
O13 K1 W3 149.9(2) . 2_666 ?
O13 K1 W3 30.1(2) 2_666 2_666 ?
O19 K1 W3 98.6(2) . 2_666 ?
O19 K1 W3 81.4(2) 2_666 2_666 ?
O89 K1 W3 112.7(2) . 2_666 ?
O89 K1 W3 67.3(2) 2_666 2_666 ?
W3 K1 W3 180.0 . 2_666 ?
O38 K1 W1 81.7(2) . . ?
O38 K1 W1 98.3(2) 2_666 . ?
O13 K1 W1 29.5(2) . . ?
O13 K1 W1 150.5(2) 2_666 . ?
O19 K1 W1 28.7(2) . . ?
O19 K1 W1 151.3(2) 2_666 . ?
O89 K1 W1 67.4(2) . . ?
O89 K1 W1 112.6(2) 2_666 . ?
W3 K1 W1 59.321(14) . . ?
W3 K1 W1 120.679(14) 2_666 . ?
O38 K1 W1 98.3(2) . 2_666 ?
O38 K1 W1 81.7(2) 2_666 2_666 ?
O13 K1 W1 150.5(2) . 2_666 ?
O13 K1 W1 29.5(2) 2_666 2_666 ?
O19 K1 W1 151.3(2) . 2_666 ?
O19 K1 W1 28.7(2) 2_666 2_666 ?
O89 K1 W1 112.6(2) . 2_666 ?
O89 K1 W1 67.4(2) 2_666 2_666 ?
W3 K1 W1 120.679(14) . 2_666 ?
W3 K1 W1 59.321(14) 2_666 2_666 ?
W1 K1 W1 180.0 . 2_666 ?
O7W K2 O2W 117.7(6) . 2_665 ?
O7W K2 O5T 154.7(6) . . ?
O2W K2 O5T 87.6(3) 2_665 . ?
O7W K2 O8C2 76.2(6) . 1_455 ?
O2W K2 O8C2 154.1(4) 2_665 1_455 ?
O5T K2 O8C2 81.0(3) . 1_455 ?
O7W K2 O8T 89.2(6) . 1_455 ?
O2W K2 O8T 139.4(4) 2_665 1_455 ?
O5T K2 O8T 68.9(3) . 1_455 ?
O8C2 K2 O8T 56.1(3) 1_455 1_455 ?
O7W K2 O56 82.6(6) . 2_565 ?
O2W K2 O56 74.9(3) 2_665 2_565 ?
O5T K2 O56 106.7(4) . 2_565 ?
O8C2 K2 O56 86.2(3) 1_455 2_565 ?
O8T K2 O56 142.3(3) 1_455 2_565 ?
O7W K2 O5C2 106.3(6) . 2_565 ?
O2W K2 O5C2 101.5(4) 2_665 2_565 ?
O5T K2 O5C2 66.6(3) . 2_565 ?
O8C2 K2 O5C2 52.6(3) 1_455 2_565 ?
O8T K2 O5C2 98.7(3) 1_455 2_565 ?
O56 K2 O5C2 49.8(3) 2_565 2_565 ?
O7W K2 O5T 134.8(6) . 2_565 ?
O2W K2 O5T 53.2(3) 2_665 2_565 ?
O5T K2 O5T 60.4(4) . 2_565 ?
O8C2 K2 O5T 101.2(3) 1_455 2_565 ?
O8T K2 O5T 127.4(3) 1_455 2_565 ?
O56 K2 O5T 52.3(3) 2_565 2_565 ?
O5C2 K2 O5T 49.5(3) 2_565 2_565 ?
O7W K2 O45 129.8(6) . . ?
O2W K2 O45 72.6(3) 2_665 . ?
O5T K2 O45 53.8(3) . . ?
O8C2 K2 O45 116.8(3) 1_455 . ?
O8T K2 O45 66.8(3) 1_455 . ?
O56 K2 O45 142.4(3) 2_565 . ?
O5C2 K2 O45 120.1(3) 2_565 . ?
O5T K2 O45 92.4(3) 2_565 . ?
O7W K2 O4T 86.2(6) . . ?
O2W K2 O4T 69.7(3) 2_665 . ?
O5T K2 O4T 103.1(3) . . ?
O8C2 K2 O4T 135.5(4) 1_455 . ?
O8T K2 O4T 83.6(3) 1_455 . ?
O56 K2 O4T 132.1(3) 2_565 . ?
O5C2 K2 O4T 167.3(3) 2_565 . ?
O5T K2 O4T 119.6(3) 2_565 . ?
O45 K2 O4T 49.4(3) . . ?
O7W K2 W8 81.1(5) . 1_455 ?
O2W K2 W8 160.7(3) 2_665 1_455 ?
O5T K2 W8 73.6(2) . 1_455 ?
O8C2 K2 W8 28.1(2) 1_455 1_455 ?
O8T K2 W8 28.1(2) 1_455 1_455 ?
O56 K2 W8 114.2(2) 2_565 1_455 ?
O5C2 K2 W8 75.4(2) 2_565 1_455 ?
O5T K2 W8 117.6(2) 2_565 1_455 ?
O45 K2 W8 92.2(2) . 1_455 ?
O4T K2 W8 109.7(2) . 1_455 ?
O7W K2 W5 111.3(6) . 2_565 ?
O2W K2 W5 74.5(3) 2_665 2_565 ?
O5T K2 W5 74.7(3) . 2_565 ?
O8C2 K2 W5 80.2(3) 1_455 2_565 ?
O8T K2 W5 125.9(3) 1_455 2_565 ?
O56 K2 W5 32.0(2) 2_565 2_565 ?
O5C2 K2 W5 28.6(2) 2_565 2_565 ?
O5T K2 W5 28.07(19) 2_565 2_565 ?
O45 K2 W5 118.6(2) . 2_565 ?
O4T K2 W5 144.1(2) . 2_565 ?
W8 K2 W5 103.97(12) 1_455 2_565 ?
O1T Na1 O8T 93.6(5) . 2_666 ?
O1T Na1 O25 162.9(5) . 2_566 ?
O8T Na1 O25 99.1(5) 2_666 2_566 ?
O1T Na1 O1W 79.9(5) . . ?
O8T Na1 O1W 81.3(5) 2_666 . ?
O25 Na1 O1W 90.7(5) 2_566 . ?
O1T Na1 O12 104.6(5) . 2_566 ?
O8T Na1 O12 161.8(5) 2_666 2_566 ?
O25 Na1 O12 63.7(4) 2_566 2_566 ?
O1W Na1 O12 103.6(5) . 2_566 ?
O1T Na1 O45 128.1(5) . 2_566 ?
O8T Na1 O45 89.7(5) 2_666 2_566 ?
O25 Na1 O45 63.7(4) 2_566 2_566 ?
O1W Na1 O45 151.3(5) . 2_566 ?
O12 Na1 O45 77.6(4) 2_566 2_566 ?
O1T Na1 O14 75.7(4) . 2_566 ?
O8T Na1 O14 124.4(5) 2_666 2_566 ?
O25 Na1 O14 105.9(4) 2_566 2_566 ?
O1W Na1 O14 145.1(5) . 2_566 ?
O12 Na1 O14 60.1(4) 2_566 2_566 ?
O45 Na1 O14 60.5(4) 2_566 2_566 ?
O1T Na1 W2 131.6(4) . 2_566 ?
O8T Na1 W2 130.7(4) 2_666 2_566 ?
O25 Na1 W2 32.8(3) 2_566 2_566 ?
O1W Na1 W2 87.8(4) . 2_566 ?
O12 Na1 W2 34.0(3) 2_566 2_566 ?
O45 Na1 W2 77.5(3) 2_566 2_566 ?
O14 Na1 W2 90.1(3) 2_566 2_566 ?
O1T Na1 W5 160.4(4) . 2_566 ?
O8T Na1 W5 85.1(4) 2_666 2_566 ?
O25 Na1 W5 34.0(3) 2_566 2_566 ?
O1W Na1 W5 119.0(4) . 2_566 ?
O12 Na1 W5 77.2(3) 2_566 2_566 ?
O45 Na1 W5 32.5(3) 2_566 2_566 ?
O14 Na1 W5 89.0(3) 2_566 2_566 ?
W2 Na1 W5 59.03(11) 2_566 2_566 ?
O1T Na1 W1 83.4(3) . 2_566 ?
O8T Na1 W1 155.3(4) 2_666 2_566 ?
O25 Na1 W1 89.7(3) 2_566 2_566 ?
O1W Na1 W1 121.9(4) . 2_566 ?
O12 Na1 W1 30.8(2) 2_566 2_566 ?
O45 Na1 W1 73.5(3) 2_566 2_566 ?
O14 Na1 W1 31.2(3) 2_566 2_566 ?
W2 Na1 W1 64.09(11) 2_566 2_566 ?
W5 Na1 W1 89.75(15) 2_566 2_566 ?
O1T Na1 W4 99.4(3) . 2_566 ?
O8T Na1 W4 100.7(4) 2_666 2_566 ?
O25 Na1 W4 89.6(3) 2_566 2_566 ?
O1W Na1 W4 178.0(5) . 2_566 ?
O12 Na1 W4 74.7(3) 2_566 2_566 ?
O45 Na1 W4 29.9(3) 2_566 2_566 ?
O14 Na1 W4 33.0(3) 2_566 2_566 ?
W2 Na1 W4 91.32(15) 2_566 2_566 ?
W5 Na1 W4 61.92(12) 2_566 2_566 ?
W1 Na1 W4 56.11(10) 2_566 2_566 ?
O1T Na1 K2 110.5(4) . 2_566 ?
O8T Na1 K2 41.0(3) 2_666 2_566 ?
O25 Na1 K2 86.5(3) 2_566 2_566 ?
O1W Na1 K2 120.4(4) . 2_566 ?
O12 Na1 K2 127.0(3) 2_566 2_566 ?
O45 Na1 K2 49.6(3) 2_566 2_566 ?
O14 Na1 K2 91.6(3) 2_566 2_566 ?
W2 Na1 K2 115.9(2) 2_566 2_566 ?
W5 Na1 K2 56.99(13) 2_566 2_566 ?
W1 Na1 K2 117.62(19) 2_566 2_566 ?
W4 Na1 K2 61.61(12) 2_566 2_566 ?
O2W Na2 O5W 97.5(5) . . ?
O2W Na2 O4W 91.7(5) . . ?
O5W Na2 O4W 115.8(5) . . ?
O2W Na2 O7T 88.3(5) . . ?
O5W Na2 O7T 166.7(6) . . ?
O4W Na2 O7T 75.7(5) . . ?
O2W Na2 O3W 89.0(5) . . ?
O5W Na2 O3W 82.7(5) . . ?
O4W Na2 O3W 161.1(5) . . ?
O7T Na2 O3W 85.4(5) . . ?
O2W Na2 O6T 176.4(6) . 2_675 ?
O5W Na2 O6T 83.4(5) . 2_675 ?
O4W Na2 O6T 84.7(5) . 2_675 ?
O7T Na2 O6T 91.5(4) . 2_675 ?
O3W Na2 O6T 94.6(5) . 2_675 ?
O2W Na2 K2 36.3(3) . 2_665 ?
O5W Na2 K2 62.1(4) . 2_665 ?
O4W Na2 K2 99.8(4) . 2_665 ?
O7T Na2 K2 124.6(4) . 2_665 ?
O3W Na2 K2 92.0(4) . 2_665 ?
O6T Na2 K2 143.7(3) 2_675 2_665 ?
O19W Na3 O6W 149.7(17) . . ?
O19W Na3 O12W 124.1(19) . . ?
O6W Na3 O12W 52.2(16) . . ?
O19W Na3 O17W 146.9(17) . . ?
O6W Na3 O17W 53.0(15) . . ?
O12W Na3 O17W 88.7(18) . . ?
O19W Na3 O9W 73.1(14) . 1_455 ?
O6W Na3 O9W 107.0(16) . 1_455 ?
O12W Na3 O9W 159(2) . 1_455 ?
O17W Na3 O9W 76.0(14) . 1_455 ?
O19W Na3 O4T 82.0(13) . . ?
O6W Na3 O4T 67.7(11) . . ?
O12W Na3 O4T 80.7(15) . . ?
O17W Na3 O4T 110.4(16) . . ?
O9W Na3 O4T 91.4(10) 1_455 . ?
O19W Na3 O21W 119(2) . . ?
O6W Na3 O21W 71.3(18) . . ?
O12W Na3 O21W 26.0(16) . . ?
O17W Na3 O21W 88.6(18) . . ?
O9W Na3 O21W 160.6(17) 1_455 . ?
O4T Na3 O21W 105.1(16) . . ?
O19W Na3 O10W 25.7(11) . . ?
O6W Na3 O10W 138.4(14) . . ?
O12W Na3 O10W 98.7(16) . . ?
O17W Na3 O10W 168.4(16) . . ?
O9W Na3 O10W 98.8(14) 1_455 . ?
O4T Na3 O10W 79.8(10) . . ?
O21W Na3 O10W 94.1(17) . . ?
O19W Na3 O21W 84.0(19) . 2_556 ?
O6W Na3 O21W 125.4(18) . 2_556 ?
O12W Na3 O21W 97(2) . 2_556 ?
O17W Na3 O21W 87.9(17) . 2_556 ?
O9W Na3 O21W 96.1(15) 1_455 2_556 ?
O4T Na3 O21W 161.4(17) . 2_556 ?
O21W Na3 O21W 71(2) . 2_556 ?
O10W Na3 O21W 82.3(17) . 2_556 ?
O1SI Si O3SI 108.9(6) . . ?
O1SI Si O2SI 108.6(6) . . ?
O3SI Si O2SI 108.0(6) . . ?
O1SI Si O4SI 110.5(6) . . ?
O3SI Si O4SI 110.4(6) . . ?
O2SI Si O4SI 110.4(6) . . ?
Si O1SI W4 125.7(6) . . ?
Si O1SI W9 124.7(5) . . ?
W4 O1SI W9 90.6(3) . . ?
Si O1SI W1 123.9(5) . . ?
W4 O1SI W1 91.0(3) . . ?
W9 O1SI W1 90.5(4) . . ?
Si O2SI W5 121.6(6) . . ?
Si O2SI W6 124.1(6) . . ?
W5 O2SI W6 91.6(4) . . ?
Si O2SI W2 125.7(7) . . ?
W5 O2SI W2 93.7(4) . . ?
W6 O2SI W2 90.7(4) . . ?
Si O3SI W8 122.6(6) . . ?
Si O3SI W7 122.7(6) . . ?
W8 O3SI W7 92.3(4) . . ?
Si O3SI W3 126.3(6) . . ?
W8 O3SI W3 93.0(4) . . ?
W7 O3SI W3 90.6(4) . . ?
Si O4SI Cu2 125.6(6) . 2_665 ?
Si O4SI Cu2 125.6(6) . . ?
Cu2 O4SI Cu2 96.2(5) 2_665 . ?
Si O4SI Cu1 117.5(6) . . ?
Cu2 O4SI Cu1 91.2(4) 2_665 . ?
Cu2 O4SI Cu1 91.2(4) . . ?
W1 O12 W2 149.9(6) . . ?
W1 O12 Na1 106.4(5) . 2_566 ?
W2 O12 Na1 99.5(4) . 2_566 ?
W1 O13 W3 153.8(6) . . ?
W1 O13 K1 103.2(4) . . ?
W3 O13 K1 101.5(4) . . ?
W1 O14 W4 121.1(6) . . ?
W1 O14 Na1 100.2(5) . 2_566 ?
W4 O14 Na1 100.0(5) . 2_566 ?
W1 O19 W9 121.3(6) . . ?
W1 O19 K1 104.1(4) . . ?
W9 O19 K1 102.7(4) . . ?
W1 O1T Na1 149.8(7) . . ?
W2 O23 W3 152.8(6) . . ?
W2 O25 W5 121.9(5) . . ?
W2 O25 Na1 102.4(5) . 2_566 ?
W5 O25 Na1 102.1(5) . 2_566 ?
W2 O26 W6 121.9(5) . . ?
W3 O37 W7 122.3(5) . . ?
W3 O38 W8 119.7(6) . . ?
W3 O38 K1 102.0(4) . . ?
W8 O38 K1 106.1(4) . . ?
W5 O45 W4 146.6(6) . . ?
W5 O45 Na1 101.8(5) . 2_566 ?
W4 O45 Na1 108.8(5) . 2_566 ?
W5 O45 K2 89.4(4) . . ?
W4 O45 K2 101.1(4) . . ?
Na1 O45 K2 94.3(3) 2_566 . ?
W4 O49 W9 118.3(6) . . ?
W4 O4C1 Cu1 138.9(6) . . ?
W4 O4T Na3 143.7(10) . . ?
W4 O4T K2 103.2(5) . . ?
Na3 O4T K2 104.8(7) . . ?
W6 O56 W5 119.4(6) . . ?
W6 O56 K2 124.2(5) . 2_565 ?
W5 O56 K2 93.0(4) . 2_565 ?
W5 O5C2 Cu2 142.1(7) . . ?
W5 O5C2 K2 89.3(4) . 2_565 ?
Cu2 O5C2 K2 97.3(5) . 2_565 ?
W5 O5T K2 112.1(5) . . ?
W5 O5T K2 88.7(4) . 2_565 ?
K2 O5T K2 119.6(4) . 2_565 ?
W6 O67 W7 144.6(6) . . ?
W6 O6CU Cu1 135.8(6) . 2_665 ?
W6 O6CU Cu2 127.4(5) . . ?
Cu1 O6CU Cu2 92.5(4) 2_665 . ?
W6 O6T Na2 124.9(6) . 2_675 ?
W7 O78 W8 119.8(5) . . ?
W7 O7CU Cu1 136.0(6) . 2_665 ?
W7 O7CU Cu2 127.9(6) . 2_665 ?
Cu1 O7CU Cu2 91.4(4) 2_665 2_665 ?
W7 O7T Na2 131.5(6) . . ?
W8 O89 W9 147.3(7) . . ?
W8 O89 K1 107.1(4) . . ?
W9 O89 K1 104.0(4) . . ?
W8 O8C2 Cu2 140.5(6) . 2_665 ?
W8 O8C2 K2 102.6(5) . 1_655 ?
Cu2 O8C2 K2 111.8(5) 2_665 1_655 ?
W8 O8T Na1 148.4(7) . 2_666 ?
W8 O8T K2 98.2(5) . 1_655 ?
Na1 O8T K2 107.8(4) 2_666 1_655 ?
W9 O9C1 Cu1 139.3(6) . . ?
Na2 O2W K2 113.7(5) . 2_665 ?
O19W O10W Na3 49(2) . . ?
O21W O12W Na3 84(4) . . ?
O14W O15W O16W 155(4) 1_655 . ?
O10W O19W Na3 105(3) . . ?
O12W O21W Na3 70(4) . . ?
O12W O21W Na3 178(5) . 2_556 ?
Na3 O21W Na3 109(2) . 2_556 ?

loop_
_geom_bond_atom_site_label_1
_geom_bond_atom_site_label_2
_geom_bond_distance
_geom_bond_site_symmetry_2
_geom_bond_publ_flag
W1 O1T 1.688(12) . ?
W1 O19 1.884(10) . ?
W1 O14 1.884(11) . ?
W1 O12 1.908(10) . ?
W1 O13 1.919(10) . ?
W1 O1SI 2.444(11) . ?
W1 Na1 3.578(7) 2_566 ?
W1 K1 3.7994(7) . ?
W2 O2T 1.717(11) . ?
W2 O26 1.840(11) . ?
W2 O23 1.896(11) . ?
W2 O25 1.914(11) . ?
W2 O12 1.953(11) . ?
W2 O2SI 2.403(11) . ?
W2 Na1 3.447(7) 2_566 ?
W3 O3T 1.719(13) . ?
W3 O37 1.863(11) . ?
W3 O38 1.914(10) . ?
W3 O13 1.921(10) . ?
W3 O23 1.941(11) . ?
W3 O3SI 2.396(12) . ?
W3 K1 3.7582(7) . ?
W4 O4T 1.730(11) . ?
W4 O4C1 1.788(11) . ?
W4 O49 1.925(11) . ?
W4 O45 1.932(11) . ?
W4 O14 2.030(12) . ?
W4 O1SI 2.336(10) . ?
W4 Na1 3.670(7) 2_566 ?
W4 K2 4.138(5) . ?
W5 O5T 1.743(11) . ?
W5 O5C2 1.773(12) . ?
W5 O45 1.924(11) . ?
W5 O56 1.966(11) . ?
W5 O25 2.004(11) . ?
W5 O2SI 2.289(11) . ?
W5 Na1 3.504(7) 2_566 ?
W5 K2 3.703(5) 2_565 ?
W5 K2 3.809(5) . ?
W6 O6T 1.752(11) . ?
W6 O6CU 1.786(11) . ?
W6 O56 1.909(11) . ?
W6 O67 1.922(11) . ?
W6 O26 2.049(11) . ?
W6 O2SI 2.377(11) . ?
W7 O7T 1.730(11) . ?
W7 O7CU 1.765(11) . ?
W7 O67 1.923(10) . ?
W7 O78 1.947(11) . ?
W7 O37 2.012(12) . ?
W7 O3SI 2.383(11) . ?
W8 O8T 1.744(11) . ?
W8 O8C2 1.766(12) . ?
W8 O89 1.924(11) . ?
W8 O78 1.953(11) . ?
W8 O38 2.020(11) . ?
W8 O3SI 2.293(11) . ?
W8 K2 3.666(5) 1_655 ?
W8 K1 3.9323(8) . ?
W9 O9T 1.734(12) . ?
W9 O9C1 1.806(12) . ?
W9 O89 1.933(10) . ?
W9 O49 1.959(11) . ?
W9 O19 2.027(11) . ?
W9 O1SI 2.356(10) . ?
W9 K1 3.8632(8) . ?
Cu1 O9C1 1.949(12) . ?
Cu1 O4C1 1.949(10) . ?
Cu1 O6CU 1.960(10) 2_665 ?
Cu1 O7CU 1.984(12) 2_665 ?
Cu1 O1CW 2.398(13) . ?
Cu1 O4SI 2.414(11) . ?
Cu2 O5C2 1.939(11) . ?
Cu2 O8C2 1.956(12) 2_665 ?
Cu2 O4SI 1.991(10) 2_665 ?
Cu2 O4SI 1.992(12) . ?
Cu2 O6CU 2.399(10) . ?
Cu2 O7CU 2.416(10) 2_665 ?
Cu2 Cu2 2.965(4) 2_665 ?
Cu2 K2 4.012(5) 2_565 ?
K1 O38 2.861(11) . ?
K1 O38 2.861(11) 2_666 ?
K1 O13 2.869(11) . ?
K1 O13 2.869(11) 2_666 ?
K1 O19 2.871(11) . ?
K1 O19 2.871(11) 2_666 ?
K1 O89 2.911(12) . ?
K1 O89 2.911(12) 2_666 ?
K1 W3 3.7582(7) 2_666 ?
K1 W1 3.7994(7) 2_666 ?
K2 O7W 2.71(2) . ?
K2 O2W 2.759(12) 2_665 ?
K2 O5T 2.793(11) . ?
K2 O8C2 2.851(11) 1_455 ?
K2 O8T 2.985(13) 1_455 ?
K2 O56 3.037(13) 2_565 ?
K2 O5C2 3.273(13) 2_565 ?
K2 O5T 3.306(13) 2_565 ?
K2 O45 3.306(12) . ?
K2 O4T 3.384(13) . ?
K2 W8 3.666(5) 1_455 ?
K2 W5 3.703(5) 2_565 ?
Na1 O1T 2.351(14) . ?
Na1 O8T 2.359(14) 2_666 ?
Na1 O25 2.486(13) 2_566 ?
Na1 O1W 2.492(16) . ?
Na1 O12 2.536(12) 2_566 ?
Na1 O45 2.560(13) 2_566 ?
Na1 O14 2.726(13) 2_566 ?
Na1 W2 3.447(7) 2_566 ?
Na1 W5 3.504(7) 2_566 ?
Na1 W1 3.578(7) 2_566 ?
Na1 W4 3.670(7) 2_566 ?
Na1 K2 4.332(9) 2_566 ?
Na2 O2W 2.331(14) . ?
Na2 O5W 2.399(16) . ?
Na2 O4W 2.402(16) . ?
Na2 O7T 2.452(13) . ?
Na2 O3W 2.461(16) . ?
Na2 O6T 2.488(13) 2_675 ?
Na2 K2 4.268(9) 2_665 ?
Na3 O19W 1.97(4) . ?
Na3 O6W 2.24(5) . ?
Na3 O12W 2.38(5) . ?
Na3 O17W 2.40(5) . ?
Na3 O9W 2.42(3) 1_455 ?
Na3 O4T 2.48(2) . ?
Na3 O21W 2.52(6) . ?
Na3 O10W 2.52(4) . ?
Na3 O21W 2.75(7) 2_556 ?
Si O1SI 1.637(11) . ?
Si O3SI 1.638(12) . ?
Si O2SI 1.641(11) . ?
Si O4SI 1.650(12) . ?
O4SI Cu2 1.991(10) 2_665 ?
O12 Na1 2.536(12) 2_566 ?
O14 Na1 2.726(13) 2_566 ?
O25 Na1 2.486(13) 2_566 ?
O45 Na1 2.560(13) 2_566 ?
O56 K2 3.037(13) 2_565 ?
O5C2 K2 3.273(13) 2_565 ?
O5T K2 3.306(13) 2_565 ?
O6CU Cu1 1.960(10) 2_665 ?
O6T Na2 2.488(13) 2_675 ?
O7CU Cu1 1.984(12) 2_665 ?
O7CU Cu2 2.416(10) 2_665 ?
O8C2 Cu2 1.956(12) 2_665 ?
O8C2 K2 2.851(11) 1_655 ?
O8T Na1 2.359(14) 2_666 ?
O8T K2 2.985(13) 1_655 ?
O2W K2 2.759(12) 2_665 ?
O9W Na3 2.42(3) 1_655 ?
O10W O19W 1.14(4) . ?
O12W O21W 1.11(7) . ?
O13W O20W 0.97(6) . ?
O14W O15W 1.08(4) 1_455 ?
O15W O14W 1.08(4) 1_655 ?
O15W O16W 1.57(5) . ?
O21W Na3 2.75(7) 2_556 ?
